data_7048838
loop_
_publ_author_name
'Lin, Jian'
'Liu, Qi'
'Yue, Zenghui'
'Diefenbach, Kariem'
'Cheng, Liwei'
'Lin, Yuejian'
'Wang, Jian-Qiang'

_publ_section_title
;
 Expansion of the structural diversity of f-element bearing molybdate
 iodates: synthesis, structures, and optical properties.
;
_journal_issue 15
_journal_name_full 'Dalton transactions (Cambridge, England : 2003)'
_journal_page_first 4823
_journal_page_last 4829
_journal_paper_doi 10.1039/c8dt05120h
_journal_volume 48
_journal_year 2019
_chemical_formula_moiety I4MoO15Pr
_chemical_formula_sum 'I4 Mo O15 Pr'
_chemical_formula_weight 984.45
_chemical_melting_point ?
_chemical_name_common 'Praseodymium molybdate iodate'
_space_group_crystal_system monoclinic
_space_group_IT_number 4
_space_group_name_Hall 'P 2yb'
_space_group_name_H-M_alt 'P 1 21 1'
_symmetry_space_group_name_Hall 'P 2yb'
_symmetry_space_group_name_H-M 'P 1 21 1'
_audit_creation_method SHELXL-2014/7
_audit_update_record
;
2019-01-25 deposited with the CCDC.
2019-02-01 downloaded from the CCDC.
;
_cell_angle_alpha 90
_cell_angle_beta 115.065(4)
_cell_angle_gamma 90
_cell_formula_units_Z 2
_cell_length_a 6.9871(12)
_cell_length_b 14.114(2)
_cell_length_c 7.0873(12)
_cell_measurement_reflns_used 2901
_cell_measurement_temperature 173(2)
_cell_measurement_theta_max 27.537
_cell_measurement_theta_min 2.886
_cell_volume 633.10(18)
_computing_cell_refinement 'Bruker SAINT'
_computing_data_collection 'Bruker APEX2'
_computing_data_reduction 'Bruker SAINT'
_computing_molecular_graphics 'Bruker SHELXTL'
_computing_publication_material 'Bruker SHELXTL'
_computing_structure_refinement 'SHELXL-2014/7 (Sheldrick, 2014)'
_diffrn_ambient_temperature 173(2)
_diffrn_measured_fraction_theta_full 1.000
_diffrn_measured_fraction_theta_max 0.999
_diffrn_measurement_device_type 'Bruker APEX-II'
_diffrn_measurement_method '0.5 wide w/ exposures'
_diffrn_radiation_type MoK\a
_diffrn_radiation_wavelength 0.71073
_diffrn_reflns_av_R_equivalents 0.0499
_diffrn_reflns_av_unetI/netI 0.0351
_diffrn_reflns_Laue_measured_fraction_full 1.000
_diffrn_reflns_Laue_measured_fraction_max 0.999
_diffrn_reflns_limit_h_max 8
_diffrn_reflns_limit_h_min -9
_diffrn_reflns_limit_k_max 18
_diffrn_reflns_limit_k_min -18
_diffrn_reflns_limit_l_max 9
_diffrn_reflns_limit_l_min -9
_diffrn_reflns_number 15323
_diffrn_reflns_point_group_measured_fraction_full 0.999
_diffrn_reflns_point_group_measured_fraction_max 0.997
_diffrn_reflns_theta_full 25.242
_diffrn_reflns_theta_max 27.537
_diffrn_reflns_theta_min 2.886
_diffrn_source 'Turbo X-ray Source'
_exptl_absorpt_coefficient_mu 14.629
_exptl_absorpt_correction_T_max 0.746
_exptl_absorpt_correction_T_min 0.500
_exptl_absorpt_correction_type multi-scan
_exptl_absorpt_process_details SHELTXPREP
_exptl_crystal_colour Green
_exptl_crystal_density_diffrn 5.164
_exptl_crystal_density_meas ?
_exptl_crystal_density_method 'Not measured'
_exptl_crystal_description Tablet
_exptl_crystal_F_000 866
_exptl_crystal_size_max 0.07
_exptl_crystal_size_mid 0.04
_exptl_crystal_size_min 0.02
_refine_diff_density_max 1.240
_refine_diff_density_min -0.911
_refine_diff_density_rms 0.211
_refine_ls_abs_structure_details
;
 Flack x determined using 1344 quotients [(I+)-(I-)]/[(I+)+(I-)]
 (Parsons, Flack and Wagner, Acta Cryst. B69 (2013) 249-259).
;
_refine_ls_abs_structure_Flack 0.041(10)
_refine_ls_extinction_coef 0.0225(5)
_refine_ls_extinction_expression Fc^*^=kFc[1+0.001xFc^2^\l^3^/sin(2\q)]^-1/4^
_refine_ls_extinction_method 'SHELXL-2014/7 (Sheldrick 2014'
_refine_ls_goodness_of_fit_ref 1.110
_refine_ls_hydrogen_treatment undef
_refine_ls_matrix_type full
_refine_ls_number_parameters 191
_refine_ls_number_reflns 2901
_refine_ls_number_restraints 19
_refine_ls_restrained_S_all 1.107
_refine_ls_R_factor_all 0.0178
_refine_ls_R_factor_gt 0.0175
_refine_ls_shift/su_max 0.000
_refine_ls_shift/su_mean 0.000
_refine_ls_structure_factor_coef Fsqd
_refine_ls_weighting_details 'w=1/[\s^2^(Fo^2^)+(0.0138P)^2^] where P=(Fo^2^+2Fc^2^)/3'
_refine_ls_weighting_scheme calc
_refine_ls_wR_factor_gt 0.0412
_refine_ls_wR_factor_ref 0.0413
_reflns_Friedel_coverage 0.916
_reflns_Friedel_fraction_full 0.998
_reflns_Friedel_fraction_max 0.994
_reflns_number_gt 2879
_reflns_number_total 2901
_reflns_threshold_expression 'I > 2\s(I)'
_cod_data_source_file c8dt05120h2.cif
_cod_data_source_block Pr
_cod_depositor_comments
;
The following automatic conversions were performed:

'_chemical_melting_point' value 'N/A' was changed to '?' - the value
is undefined or not given.

'_exptl_crystal_density_meas' value 'Not measured' was changed to '?'
- the value is perceived as not measured.

Automatic conversion script
Id: cif_fix_values 4973 2017-02-22 13:04:09Z antanas 

 Adding full bibliography for 7048837--7048847.cif.
;
_cod_original_cell_volume 633.11(19)
_cod_database_code 7048838
_shelx_shelxl_version_number 2014/7
_shelx_space_group_comment
;
The symmetry employed for this shelxl refinement is uniquely defined
by the following loop, which should always be used as a source of
symmetry information in preference to the above space-group names.
They are only intended as comments.
;

loop_
_space_group_symop_operation_xyz
'x, y, z'
'-x, y+1/2, -z'

loop_
_atom_site_label
_atom_site_type_symbol
_atom_site_fract_x
_atom_site_fract_y
_atom_site_fract_z
_atom_site_U_iso_or_equiv
_atom_site_adp_type
_atom_site_occupancy
_atom_site_site_symmetry_order
_atom_site_calc_flag
_atom_site_refinement_flags_adp
Pr1 Pr 1.06767(7) 0.14153(3) 0.91310(7) 0.00554(12) Uani 1 1 d .
I1 I 0.24647(8) 0.72808(4) 0.65708(8) 0.00584(13) Uani 1 1 d .
I2 I 0.84499(8) 0.51238(4) 0.54946(8) 0.00550(13) Uani 1 1 d .
I3 I 0.46924(8) 0.23635(4) 0.73672(8) 0.00529(13) Uani 1 1 d .
I4 I 0.23641(8) 0.38862(4) 0.19321(8) 0.00550(13) Uani 1 1 d .
Mo1 Mo 0.40606(11) 0.47900(5) 0.70633(11) 0.00529(16) Uani 1 1 d .
O1 O 0.2367(9) 0.3816(4) 0.4536(8) 0.0062(12) Uani 1 1 d .
O2 O 0.7668(9) 0.5775(4) 0.3083(9) 0.0089(13) Uani 1 1 d .
O3 O 0.4767(9) 0.7422(5) 0.6072(9) 0.0098(12) Uani 1 1 d .
O4 O 0.2612(9) 0.4353(4) 0.8340(9) 0.0092(13) Uani 1 1 d .
O5 O 0.7015(10) 0.1646(4) 0.8489(9) 0.0104(13) Uani 1 1 d .
O6 O 0.6060(10) 0.5456(5) 0.8896(9) 0.0106(12) Uani 1 1 d .
O7 O 0.0411(10) 0.4810(5) 0.0936(9) 0.0130(13) Uani 1 1 d .
O8 O 0.2256(10) 0.5713(4) 0.5474(9) 0.0097(13) Uani 1 1 d .
O9 O 0.0613(10) 0.2903(4) 0.0822(9) 0.0095(13) Uani 1 1 d .
O10 O 0.6008(10) 0.3527(4) 0.8042(9) 0.0081(12) Uani 1 1 d .
O11 O 0.2519(10) 0.8608(4) 0.7372(10) 0.0117(13) Uani 1 1 d .
O12 O 0.5723(9) 0.4865(4) 0.5073(9) 0.0082(13) Uani 1 1 d U
O13 O 0.3914(9) 0.2324(5) 0.9526(8) 0.0087(12) Uani 1 1 d U
O14 O 0.0432(9) 0.7484(5) 0.4012(9) 0.0105(13) Uani 1 1 d U
O15 O 0.9070(10) 0.6111(4) 0.7279(9) 0.0097(13) Uani 1 1 d .

loop_
_atom_site_aniso_label
_atom_site_aniso_U_11
_atom_site_aniso_U_22
_atom_site_aniso_U_33
_atom_site_aniso_U_23
_atom_site_aniso_U_13
_atom_site_aniso_U_12
Pr1 0.0058(2) 0.0051(2) 0.0067(2) 0.00059(17) 0.00357(19) 0.00056(17)
I1 0.0059(3) 0.0066(3) 0.0050(2) 0.00020(19) 0.0022(2) -0.0009(2)
I2 0.0053(3) 0.0060(2) 0.0050(3) 0.00018(18) 0.0020(2) 0.0001(2)
I3 0.0050(3) 0.0058(2) 0.0053(2) 0.00031(19) 0.0024(2) 0.0000(2)
I4 0.0055(3) 0.0055(2) 0.0052(2) -0.00021(19) 0.0019(2) 0.0002(2)
Mo1 0.0046(4) 0.0062(3) 0.0053(3) -0.0009(3) 0.0024(3) 0.0002(3)
O1 0.007(3) 0.010(3) 0.001(3) 0.001(2) 0.001(2) 0.000(2)
O2 0.011(3) 0.008(3) 0.008(3) 0.003(2) 0.004(3) 0.004(2)
O3 0.009(3) 0.014(3) 0.009(3) -0.003(3) 0.007(2) -0.003(3)
O4 0.010(3) 0.012(3) 0.007(3) 0.000(2) 0.006(3) 0.001(2)
O5 0.005(3) 0.012(3) 0.011(3) 0.004(2) 0.001(3) -0.002(3)
O6 0.010(3) 0.014(3) 0.006(3) -0.005(3) 0.001(3) -0.005(3)
O7 0.014(3) 0.009(3) 0.014(3) 0.003(3) 0.004(3) 0.008(3)
O8 0.008(3) 0.009(3) 0.010(3) 0.000(2) 0.002(3) 0.004(3)
O9 0.005(3) 0.010(3) 0.010(3) -0.002(3) 0.000(3) 0.002(3)
O10 0.007(3) 0.005(3) 0.008(3) -0.001(2) 0.000(3) -0.003(2)
O11 0.010(4) 0.006(3) 0.016(3) 0.000(3) 0.003(3) 0.000(3)
O12 0.006(3) 0.012(3) 0.008(3) -0.001(2) 0.006(2) -0.003(2)
O13 0.009(3) 0.013(3) 0.007(3) -0.002(2) 0.006(2) -0.004(2)
O14 0.009(3) 0.012(3) 0.005(3) -0.001(2) -0.003(2) 0.003(2)
O15 0.011(3) 0.009(3) 0.008(3) -0.005(2) 0.004(3) -0.006(3)

loop_
_atom_type_symbol
_atom_type_description
_atom_type_scat_dispersion_real
_atom_type_scat_dispersion_imag
_atom_type_scat_source
O O 0.0106 0.0060 'International Tables Vol C Tables 4.2.6.8 and 6.1.1.4'
Mo Mo -1.6832 0.6857 'International Tables Vol C Tables 4.2.6.8 and 6.1.1.4'
I I -0.4742 1.8119 'International Tables Vol C Tables 4.2.6.8 and 6.1.1.4'
Pr Pr -0.2180 2.8214 'International Tables Vol C Tables 4.2.6.8 and 6.1.1.4'

loop_
_geom_angle_atom_site_label_1
_geom_angle_atom_site_label_2
_geom_angle_atom_site_label_3
_geom_angle
_geom_angle_site_symmetry_1
_geom_angle_site_symmetry_3
O7 Pr1 O9 139.4(2) 2_646 1_656
O7 Pr1 O5 79.7(2) 2_646 .
O9 Pr1 O5 74.8(2) 1_656 .
O7 Pr1 O2 82.6(2) 2_646 2_746
O9 Pr1 O2 137.6(2) 1_656 2_746
O5 Pr1 O2 131.9(2) . 2_746
O7 Pr1 O6 72.8(2) 2_646 2_747
O9 Pr1 O6 113.2(2) 1_656 2_747
O5 Pr1 O6 144.6(2) . 2_747
O2 Pr1 O6 66.3(2) 2_746 2_747
O7 Pr1 O13 138.8(2) 2_646 1_655
O9 Pr1 O13 73.0(2) 1_656 1_655
O5 Pr1 O13 141.4(2) . 1_655
O2 Pr1 O13 67.51(19) 2_746 1_655
O6 Pr1 O13 69.5(2) 2_747 1_655
O7 Pr1 O15 75.1(2) 2_646 2_747
O9 Pr1 O15 69.9(2) 1_656 2_747
O5 Pr1 O15 80.15(19) . 2_747
O2 Pr1 O15 136.61(19) 2_746 2_747
O6 Pr1 O15 71.67(19) 2_747 2_747
O13 Pr1 O15 107.52(19) 1_655 2_747
O7 Pr1 O14 125.0(2) 2_646 2_646
O9 Pr1 O14 81.7(2) 1_656 2_646
O5 Pr1 O14 81.32(19) . 2_646
O2 Pr1 O14 73.2(2) 2_746 2_646
O6 Pr1 O14 132.95(19) 2_747 2_646
O13 Pr1 O14 73.65(19) 1_655 2_646
O15 Pr1 O14 149.3(2) 2_747 2_646
O14 I1 O3 100.1(3) . .
O14 I1 O11 92.9(3) . .
O3 I1 O11 92.4(3) . .
O14 I1 O8 84.5(3) . .
O3 I1 O8 88.5(3) . .
O11 I1 O8 177.3(2) . .
O2 I2 O15 99.0(3) . .
O2 I2 O12 94.0(3) . .
O15 I2 O12 101.1(3) . .
O5 I3 O13 98.4(3) . .
O5 I3 O10 97.5(3) . .
O13 I3 O10 95.9(3) . .
O9 I4 O7 97.2(3) . .
O9 I4 O1 96.2(3) . .
O7 I4 O1 96.3(3) . .
O6 Mo1 O4 105.4(3) . .
O6 Mo1 O8 101.7(3) . .
O4 Mo1 O8 99.9(3) . .
O6 Mo1 O12 88.7(3) . .
O4 Mo1 O12 161.1(3) . .
O8 Mo1 O12 89.1(3) . .
O6 Mo1 O1 161.9(3) . .
O4 Mo1 O1 88.3(2) . .
O8 Mo1 O1 87.1(2) . .
O12 Mo1 O1 75.5(2) . .
O6 Mo1 O10 90.5(3) . .
O4 Mo1 O10 88.1(2) . .
O8 Mo1 O10 163.0(2) . .
O12 Mo1 O10 79.2(2) . .
O1 Mo1 O10 78.0(2) . .
I4 O1 Mo1 124.1(3) . .
I2 O2 Pr1 138.4(3) . 2_756
I3 O5 Pr1 147.8(3) . .
Mo1 O6 Pr1 165.4(3) . 2_757
I4 O7 Pr1 151.4(4) . 2_656
Mo1 O8 I1 122.8(3) . .
I4 O9 Pr1 137.1(3) . 1_454
I3 O10 Mo1 118.2(3) . .
I2 O12 Mo1 134.9(3) . .
I3 O13 Pr1 119.7(3) . 1_455
I1 O14 Pr1 127.8(3) . 2_656
I2 O15 Pr1 137.3(3) . 2_757

loop_
_geom_bond_atom_site_label_1
_geom_bond_atom_site_label_2
_geom_bond_distance
_geom_bond_site_symmetry_2
Pr1 O7 2.384(6) 2_646
Pr1 O9 2.427(6) 1_656
Pr1 O5 2.423(6) .
Pr1 O2 2.481(6) 2_746
Pr1 O6 2.508(6) 2_747
Pr1 O13 2.511(6) 1_655
Pr1 O15 2.511(6) 2_747
Pr1 O14 2.525(6) 2_646
I1 O14 1.790(6) .
I1 O3 1.799(6) .
I1 O11 1.953(6) .
I1 O8 2.330(6) .
I2 O2 1.809(6) .
I2 O15 1.806(6) .
I2 O12 1.836(6) .
I3 O5 1.789(6) .
I3 O13 1.829(5) .
I3 O10 1.843(6) .
I4 O9 1.796(6) .
I4 O7 1.801(6) .
I4 O1 1.848(5) .
Mo1 O6 1.727(6) .
Mo1 O4 1.732(6) .
Mo1 O8 1.830(6) .
Mo1 O12 2.176(5) .
Mo1 O1 2.168(6) .
Mo1 O10 2.171(6) .
O2 Pr1 2.481(6) 2_756
O6 Pr1 2.508(6) 2_757
O7 Pr1 2.384(6) 2_656
O9 Pr1 2.427(6) 1_454
O13 Pr1 2.511(6) 1_455
O14 Pr1 2.525(6) 2_656
O15 Pr1 2.511(6) 2_757
